data_4315193
loop_
_publ_author_name
'Xiao-Yan Chen'
'Xiaoping Yang'
'Bradley J. Holliday'

_publ_section_title
;
 Metal-Controlled Assembly of Near-Infrared-Emitting Pentanuclear
 Lanthanide \b-Diketone Clusters
;
_journal_name_full 'Inorganic Chemistry'
_journal_page_first 2583
_journal_page_last 2585
_journal_paper_doi 10.1021/ic902513z
_journal_volume 49
_journal_year 2010
_chemical_formula_moiety 'C150 H113 Er5 O25, C14 H12'
_chemical_formula_sum 'C164 H125 Er5 O25'
_chemical_formula_weight 3331.94
_chemical_name_systematic
; 
 ? 
;
_space_group_IT_number 85
_symmetry_cell_setting tetragonal
_symmetry_space_group_name_Hall '-P 4a'
_symmetry_space_group_name_H-M 'P 4/n :2'
_atom_sites_solution_hydrogens geom
_atom_sites_solution_primary direct
_atom_sites_solution_secondary difmap
_audit_creation_method SHELXL-97
_cell_angle_alpha 90.00
_cell_angle_beta 90.00
_cell_angle_gamma 90.00
_cell_formula_units_Z 2
_cell_length_a 19.557(3)
_cell_length_b 19.557(3)
_cell_length_c 19.065(4)
_cell_measurement_reflns_used 7831
_cell_measurement_temperature 153(1)
_cell_measurement_theta_max 27.48
_cell_measurement_theta_min 2.91
_cell_volume 7292(2)
_computing_cell_refinement 'Collect software, Nonius B.V. 1998'
_computing_data_collection 'Collect software, Nonius B.V. 1998'
_computing_data_reduction
;
DENZO and Scalepack (Otwinoski and Minor, 1997)
;
_computing_molecular_graphics 'XP SHELXTL/PC, Siemens Analytical'
_computing_structure_refinement 'XL SHELXTL/PC, Siemens Analytical'
_computing_structure_solution
;

SIR97 - Altomare A., Burla M.C., Camalli M., Cascarano G.L., Giacovazzo C., 
Guagliardi A., Moliterni A.G.G., Polidori G.,Spagna R.
;
_diffrn_ambient_temperature 153(1)
_diffrn_measured_fraction_theta_full 0.998
_diffrn_measured_fraction_theta_max 0.998
_diffrn_measurement_device_type 'Nonius Kappa CCD'
_diffrn_measurement_method \w-scans
_diffrn_radiation_monochromator graphite
_diffrn_radiation_source 'fine-focus sealed tube'
_diffrn_radiation_type MoK\a
_diffrn_radiation_wavelength 0.71073
_diffrn_reflns_av_R_equivalents 0.0366
_diffrn_reflns_av_sigmaI/netI 0.0548
_diffrn_reflns_limit_h_max 23
_diffrn_reflns_limit_h_min -23
_diffrn_reflns_limit_k_max 16
_diffrn_reflns_limit_k_min -16
_diffrn_reflns_limit_l_max 22
_diffrn_reflns_limit_l_min -22
_diffrn_reflns_number 12393
_diffrn_reflns_theta_full 25.00
_diffrn_reflns_theta_max 25.00
_diffrn_reflns_theta_min 2.98
_exptl_absorpt_coefficient_mu 2.915
_exptl_absorpt_correction_T_max 0.5294
_exptl_absorpt_correction_T_min 0.5294
_exptl_absorpt_correction_type multi-scan
_exptl_absorpt_process_details 'DENZO and Scalepack (Otwinoski and Minor, 1997)'
_exptl_crystal_colour Yellow
_exptl_crystal_density_diffrn 1.517
_exptl_crystal_density_method 'not measured'
_exptl_crystal_description Block
_exptl_crystal_F_000 3298
_exptl_crystal_size_max 0.25
_exptl_crystal_size_mid 0.25
_exptl_crystal_size_min 0.25
_refine_diff_density_max 3.873
_refine_diff_density_min -2.848
_refine_diff_density_rms 0.184
_refine_ls_extinction_method none
_refine_ls_goodness_of_fit_ref 1.062
_refine_ls_hydrogen_treatment constr
_refine_ls_matrix_type full
_refine_ls_number_parameters 502
_refine_ls_number_reflns 6421
_refine_ls_number_restraints 0
_refine_ls_restrained_S_all 1.062
_refine_ls_R_factor_all 0.0889
_refine_ls_R_factor_gt 0.0618
_refine_ls_shift/su_max 0.003
_refine_ls_shift/su_mean 0.000
_refine_ls_structure_factor_coef Fsqd
_refine_ls_weighting_details 'calc w=1/[\s^2^(Fo^2^)+(0.0876P)^2^+4.4732P] where P=(Fo^2^+2Fc^2^)/3'
_refine_ls_weighting_scheme calc
_refine_ls_wR_factor_gt 0.1794
_refine_ls_wR_factor_ref 0.2069
_reflns_number_gt 4637
_reflns_number_total 6421
_reflns_threshold_expression >2sigma(I)
_cod_data_source_file ic902513z_si_002_3.cif
_cod_data_source_block cluster-3
_cod_depositor_comments
;
The following automatic conversions were performed:

'_symmetry_cell_setting' value 'Tetragonal' changed to 'tetragonal'
according to the built-in table from CIF Core dictionary named
'cif_core.dic' version 2.4.1 from 2010-06-29.

Automatic conversion script
Id: cif_fix_values 1646 2011-03-28 12:23:43Z adriana 
;
_cod_original_sg_symbol_H-M 'P 4/n'
_cod_database_code 4315193

loop_
_symmetry_equiv_pos_as_xyz
'x, y, z'
'-x+1/2, -y+1/2, z'
'-y+1/2, x, z'
'y, -x+1/2, z'
'-x, -y, -z'
'x-1/2, y-1/2, -z'
'y-1/2, -x, -z'
'-y, x-1/2, -z'

loop_
_atom_site_label
_atom_site_type_symbol
_atom_site_fract_x
_atom_site_fract_y
_atom_site_fract_z
_atom_site_U_iso_or_equiv
_atom_site_adp_type
_atom_site_occupancy
_atom_site_symmetry_multiplicity
_atom_site_calc_flag
_atom_site_refinement_flags
_atom_site_disorder_assembly
_atom_site_disorder_group
Er1 Er 0.71948(2) 0.62637(2) 0.30407(2) 0.0364(2) Uani 1 1 d U . .
Er2 Er 0.7500 0.7500 0.15264(5) 0.0389(3) Uani 1 4 d SU . .
O1 O 0.7874(4) 0.5345(3) 0.2683(4) 0.0463(16) Uani 1 1 d U . .
O2 O 0.8171(3) 0.6329(3) 0.3732(3) 0.0375(14) Uani 1 1 d U . .
O3 O 0.6375(3) 0.5599(4) 0.2567(4) 0.0461(16) Uani 1 1 d U . .
O4 O 0.6952(3) 0.5483(3) 0.3885(4) 0.0437(16) Uani 1 1 d U . .
O5 O 0.8512(4) 0.7389(4) 0.0902(4) 0.0501(18) Uani 1 1 d U . .
O6 O 0.7500 0.7500 0.3313(7) 0.040(3) Uani 1 4 d SU . .
H6A H 0.7500 0.7500 0.3755 0.060 Uiso 1 4 d SR . .
O7 O 0.8021(3) 0.6671(3) 0.2266(4) 0.0393(16) Uani 1 1 d U . .
H7A H 0.8181 0.6343 0.2021 0.047 Uiso 1 1 d R . .
C1 C 0.8345(9) 0.4224(9) 0.2011(8) 0.093(5) Uani 1 1 d U . .
H1A H 0.7940 0.4424 0.1859 0.112 Uiso 1 1 calc R . .
C2 C 0.8655(11) 0.3706(10) 0.1619(11) 0.120(6) Uani 1 1 d U . .
H2A H 0.8483 0.3581 0.1182 0.144 Uiso 1 1 calc R . .
C3 C 0.9236(10) 0.3376(10) 0.1902(10) 0.107(5) Uani 1 1 d U . .
H3A H 0.9417 0.3000 0.1668 0.128 Uiso 1 1 calc R . .
C4 C 0.9532(9) 0.3584(9) 0.2492(9) 0.094(5) Uani 1 1 d U . .
H4A H 0.9929 0.3372 0.2649 0.113 Uiso 1 1 calc R . .
C5 C 0.9259(7) 0.4102(7) 0.2861(7) 0.073(4) Uani 1 1 d U . .
H5A H 0.9469 0.4246 0.3273 0.088 Uiso 1 1 calc R . .
C6 C 0.8648(7) 0.4436(7) 0.2628(7) 0.067(3) Uani 1 1 d U . .
C7 C 0.8329(6) 0.5020(6) 0.3012(5) 0.051(3) Uani 1 1 d U . .
C8 C 0.8561(5) 0.5184(5) 0.3697(5) 0.047(2) Uani 1 1 d U . .
H8A H 0.8794 0.4845 0.3942 0.056 Uiso 1 1 calc R . .
C9 C 0.8473(5) 0.5787(5) 0.4021(5) 0.040(2) Uani 1 1 d U . .
C10 C 0.8665(6) 0.5882(5) 0.4778(6) 0.050(3) Uani 1 1 d U . .
C11 C 0.9110(6) 0.5435(6) 0.5111(6) 0.062(3) Uani 1 1 d U . .
H11A H 0.9319 0.5087 0.4857 0.074 Uiso 1 1 calc R . .
C12 C 0.9244(7) 0.5508(7) 0.5835(6) 0.069(3) Uani 1 1 d U . .
H12A H 0.9538 0.5203 0.6056 0.083 Uiso 1 1 calc R . .
C13 C 0.8950(7) 0.6018(7) 0.6213(7) 0.068(3) Uani 1 1 d U . .
H13A H 0.9032 0.6060 0.6692 0.081 Uiso 1 1 calc R . .
C14 C 0.8525(7) 0.6473(7) 0.5869(6) 0.069(3) Uani 1 1 d U . .
H14A H 0.8333 0.6834 0.6118 0.082 Uiso 1 1 calc R . .
C15 C 0.8379(6) 0.6406(6) 0.5169(6) 0.058(3) Uani 1 1 d U . .
H15A H 0.8085 0.6716 0.4955 0.070 Uiso 1 1 calc R . .
C16 C 0.5343(7) 0.5194(8) 0.1686(7) 0.076(4) Uani 1 1 d U . .
H16A H 0.5493 0.5645 0.1670 0.092 Uiso 1 1 calc R . .
C17 C 0.4884(9) 0.4955(10) 0.1190(9) 0.098(5) Uani 1 1 d U . .
H17A H 0.4741 0.5243 0.0831 0.118 Uiso 1 1 calc R . .
C18 C 0.4642(9) 0.4307(10) 0.1221(10) 0.101(5) Uani 1 1 d U . .
H18A H 0.4309 0.4160 0.0907 0.121 Uiso 1 1 calc R . .
C19 C 0.4891(9) 0.3877(10) 0.1713(10) 0.102(5) Uani 1 1 d U . .
H19A H 0.4751 0.3422 0.1710 0.123 Uiso 1 1 calc R . .
C20 C 0.5344(8) 0.4091(8) 0.2219(9) 0.087(4) Uani 1 1 d U . .
H20A H 0.5490 0.3789 0.2565 0.105 Uiso 1 1 calc R . .
C21 C 0.5583(6) 0.4755(6) 0.2214(6) 0.057(3) Uani 1 1 d U . .
C22 C 0.6090(5) 0.5037(5) 0.2736(6) 0.045(2) Uani 1 1 d U . .
C23 C 0.6205(6) 0.4700(6) 0.3363(6) 0.053(3) Uani 1 1 d U . .
H23A H 0.5977 0.4287 0.3428 0.063 Uiso 1 1 calc R . .
C24 C 0.6624(5) 0.4917(5) 0.3902(5) 0.043(2) Uani 1 1 d U . .
C25 C 0.6718(5) 0.4521(5) 0.4576(6) 0.048(2) Uani 1 1 d U . .
C26 C 0.6457(6) 0.3850(6) 0.4650(7) 0.059(3) Uani 1 1 d U . .
H26A H 0.6213 0.3648 0.4286 0.071 Uiso 1 1 calc R . .
C27 C 0.6564(7) 0.3501(7) 0.5261(7) 0.068(3) Uani 1 1 d U . .
H27A H 0.6402 0.3056 0.5309 0.081 Uiso 1 1 calc R . .
C28 C 0.6916(7) 0.3807(7) 0.5810(8) 0.074(4) Uani 1 1 d U . .
H28A H 0.6966 0.3578 0.6234 0.089 Uiso 1 1 calc R . .
C29 C 0.7193(7) 0.4454(7) 0.5729(7) 0.073(4) Uani 1 1 d U . .
H29A H 0.7443 0.4653 0.6089 0.087 Uiso 1 1 calc R . .
C30 C 0.7092(6) 0.4801(6) 0.5102(6) 0.056(3) Uani 1 1 d U . .
H30A H 0.7284 0.5232 0.5042 0.067 Uiso 1 1 calc R . .
C31 C 0.9671(7) 0.7631(7) 0.0428(7) 0.070(3) Uani 1 1 d U . .
C32 C 1.0172(11) 0.7906(10) 0.0058(10) 0.112(6) Uani 1 1 d U . .
H32A H 1.0128 0.8359 -0.0083 0.135 Uiso 1 1 calc R . .
C33 C 1.0737(11) 0.7567(11) -0.0122(11) 0.115(6) Uani 1 1 d U . .
H33A H 1.0967 0.7700 -0.0557 0.138 Uiso 1 1 calc R . .
C34 C 1.0692(18) 0.6751(19) 0.0064(18) 0.086(9) Uani 0.50 1 d PU . .
H34A H 1.1077 0.6470 0.0040 0.104 Uiso 0.50 1 d PR . .
C35 C 1.0038(14) 0.6549(15) 0.0293(14) 0.072(7) Uani 0.50 1 d PU . .
H35A H 0.9938 0.6082 0.0308 0.086 Uiso 0.50 1 d PR . .
C36 C 0.9571(12) 0.7022(13) 0.0445(13) 0.053(6) Uani 0.50 1 d PU . .
C37 C 0.8824(11) 0.6912(12) 0.0652(12) 0.053(5) Uani 0.50 1 d PU . .
C38 C 0.8801(11) 0.8559(11) 0.0597(11) 0.049(5) Uani 0.50 1 d PU . .
H38A H 0.9164 0.8857 0.0518 0.074 Uiso 0.50 1 calc PR . .
C39 C 0.8920(11) 0.7843(11) 0.0667(11) 0.046(5) Uani 0.50 1 d PU . .
C40 C 1.0940(13) 0.7117(15) 0.0167(14) 0.077(6) Uani 0.50 1 d PU . .
H40A H 1.1436 0.7065 0.0206 0.092 Uiso 0.50 1 calc PR . .
C41 C 1.0526(16) 0.6734(16) 0.0612(16) 0.079(8) Uani 0.50 1 d PU . .
H41A H 1.0685 0.6306 0.0803 0.095 Uiso 0.50 1 d PR . .
C42 C 0.9886(13) 0.6995(12) 0.0802(13) 0.056(6) Uani 0.50 1 d PU . .
H42A H 0.9595 0.6758 0.1128 0.067 Uiso 0.50 1 d PR . .
C43 C 0.3126(16) 0.3243(16) 0.1460(17) 0.081(8) Uani 0.50 1 d PU . .
H43A H 0.2845 0.3618 0.1306 0.097 Uiso 0.50 1 d PR . .
C44 C 0.3364(15) 0.2805(16) 0.1000(17) 0.081(8) Uani 0.50 1 d PU . .
H44A H 0.3256 0.2860 0.0512 0.098 Uiso 0.50 1 d PR . .
C45 C 0.3815(10) 0.2253(9) 0.1198(11) 0.104(6) Uani 1 1 d U . .
H45A H 0.4058 0.1972 0.0866 0.125 Uiso 0.50 1 d PR . .
C46 C 0.391(3) 0.214(2) 0.194(2) 0.126(16) Uani 0.50 1 d PU . .
H46A H 0.4128 0.1724 0.2105 0.151 Uiso 0.50 1 d PR . .
C47 C 0.361(2) 0.261(2) 0.241(3) 0.126(13) Uani 0.50 1 d PU . .
H47A H 0.3707 0.2522 0.2891 0.151 Uiso 0.50 1 d PR . .
C48 C 0.3235(18) 0.3115(19) 0.219(2) 0.097(10) Uani 0.50 1 d PU . .
H48A H 0.3073 0.3432 0.2535 0.117 Uiso 0.50 1 d PR . .

loop_
_atom_site_aniso_label
_atom_site_aniso_U_11
_atom_site_aniso_U_22
_atom_site_aniso_U_33
_atom_site_aniso_U_23
_atom_site_aniso_U_13
_atom_site_aniso_U_12
Er1 0.0346(3) 0.0330(3) 0.0414(3) 0.00114(17) -0.00036(18) -0.00060(17)
Er2 0.0385(3) 0.0385(3) 0.0397(5) 0.000 0.000 0.000
O1 0.050(4) 0.041(4) 0.048(4) -0.003(3) 0.002(3) 0.008(3)
O2 0.038(3) 0.033(3) 0.041(3) 0.005(3) -0.001(3) 0.001(3)
O3 0.045(4) 0.046(4) 0.047(4) -0.004(3) -0.002(3) -0.003(3)
O4 0.042(4) 0.039(3) 0.050(4) 0.005(3) 0.002(3) -0.004(3)
O5 0.055(4) 0.048(4) 0.048(4) 0.000(3) 0.009(3) -0.016(3)
O6 0.040(4) 0.040(4) 0.040(6) 0.000 0.000 0.000
O7 0.040(4) 0.037(3) 0.041(4) -0.003(3) 0.000(3) 0.004(3)
C1 0.100(8) 0.087(8) 0.092(8) -0.027(7) -0.016(7) 0.030(7)
C2 0.127(10) 0.119(10) 0.115(9) -0.027(8) -0.008(8) 0.021(8)
C3 0.113(9) 0.091(8) 0.116(9) -0.019(7) -0.017(7) 0.040(7)
C4 0.102(8) 0.092(8) 0.089(8) -0.005(7) -0.013(7) 0.032(7)
C5 0.078(7) 0.068(7) 0.074(7) 0.001(6) 0.006(6) 0.023(6)
C6 0.079(7) 0.064(6) 0.057(6) -0.003(5) -0.007(5) 0.024(6)
C7 0.054(6) 0.050(5) 0.048(5) 0.000(4) 0.005(5) 0.017(5)
C8 0.049(5) 0.045(5) 0.046(5) 0.007(4) -0.006(4) 0.007(4)
C9 0.040(5) 0.040(5) 0.039(5) 0.006(4) 0.001(4) 0.000(4)
C10 0.051(5) 0.048(5) 0.053(5) 0.008(5) -0.004(5) -0.008(5)
C11 0.067(6) 0.050(6) 0.068(6) 0.009(5) -0.009(5) 0.007(5)
C12 0.077(7) 0.072(7) 0.058(6) 0.019(5) -0.016(5) -0.007(6)
C13 0.079(7) 0.072(7) 0.053(6) 0.002(5) -0.008(5) 0.000(6)
C14 0.078(7) 0.074(7) 0.054(6) -0.007(5) -0.009(5) 0.016(6)
C15 0.063(6) 0.055(6) 0.056(6) 0.000(5) -0.007(5) 0.014(5)
C16 0.070(7) 0.087(7) 0.073(7) -0.007(6) -0.016(6) -0.014(6)
C17 0.098(8) 0.106(9) 0.091(8) -0.006(7) -0.011(7) -0.009(7)
C18 0.095(8) 0.108(9) 0.099(8) -0.012(7) -0.011(7) -0.030(7)
C19 0.102(9) 0.095(8) 0.110(9) -0.012(7) -0.019(7) -0.034(7)
C20 0.084(8) 0.084(8) 0.094(8) -0.007(7) -0.008(7) -0.029(6)
C21 0.053(6) 0.056(6) 0.062(6) 0.000(5) 0.005(5) -0.015(5)
C22 0.038(5) 0.043(5) 0.054(5) -0.007(4) 0.002(4) -0.007(4)
C23 0.051(5) 0.047(5) 0.060(6) -0.002(5) 0.006(5) -0.014(4)
C24 0.041(5) 0.038(5) 0.051(5) 0.003(4) 0.013(4) -0.004(4)
C25 0.049(5) 0.040(5) 0.056(5) 0.004(4) 0.012(5) -0.004(4)
C26 0.054(6) 0.054(6) 0.069(6) 0.010(5) 0.008(5) -0.008(5)
C27 0.065(6) 0.057(6) 0.081(7) 0.012(6) 0.010(6) -0.009(5)
C28 0.075(7) 0.071(7) 0.076(7) 0.029(6) 0.009(6) 0.003(6)
C29 0.079(7) 0.077(7) 0.062(6) 0.007(6) 0.004(6) 0.004(6)
C30 0.064(6) 0.045(5) 0.058(6) 0.006(5) 0.005(5) -0.004(5)
C31 0.060(6) 0.071(7) 0.077(7) -0.012(6) -0.002(6) 0.001(5)
C32 0.139(10) 0.090(8) 0.109(9) 0.001(7) 0.019(8) -0.004(8)
C33 0.108(9) 0.128(10) 0.108(9) -0.008(8) 0.013(8) -0.026(8)
C34 0.082(12) 0.086(12) 0.091(12) -0.011(9) 0.003(9) 0.013(9)
C35 0.070(10) 0.073(10) 0.073(10) -0.006(8) 0.003(8) 0.000(8)
C36 0.050(9) 0.057(9) 0.053(9) -0.003(8) 0.006(8) -0.003(8)
C37 0.048(8) 0.057(9) 0.053(9) -0.002(8) -0.002(7) -0.008(7)
C38 0.055(9) 0.047(8) 0.045(8) 0.005(7) -0.001(7) -0.009(7)
C39 0.049(8) 0.045(8) 0.043(8) 0.002(7) 0.003(7) 0.000(7)
C40 0.067(9) 0.078(9) 0.087(10) -0.010(8) 0.014(8) 0.001(8)
C41 0.080(11) 0.078(11) 0.079(11) 0.009(9) -0.001(9) 0.002(9)
C42 0.056(9) 0.056(9) 0.056(9) 0.013(8) 0.006(8) 0.006(8)
C43 0.082(11) 0.077(11) 0.084(11) 0.005(9) 0.003(9) 0.008(9)
C44 0.087(11) 0.081(11) 0.077(11) -0.004(9) -0.004(9) 0.000(9)
C45 0.112(9) 0.097(9) 0.104(9) 0.004(7) 0.018(7) 0.000(7)
C46 0.129(18) 0.125(18) 0.124(18) 0.000(10) -0.009(10) -0.001(10)
C47 0.128(16) 0.126(16) 0.123(16) 0.001(10) 0.001(10) 0.003(10)
C48 0.104(13) 0.097(13) 0.090(13) -0.007(9) -0.002(9) 0.008(9)

loop_
_atom_type_symbol
_atom_type_description
_atom_type_scat_dispersion_real
_atom_type_scat_dispersion_imag
_atom_type_scat_source
C C 0.0033 0.0016 'International Tables Vol C Tables 4.2.6.8 and 6.1.1.4'
H H 0.0000 0.0000 'International Tables Vol C Tables 4.2.6.8 and 6.1.1.4'
O O 0.0106 0.0060 'International Tables Vol C Tables 4.2.6.8 and 6.1.1.4'
Er Er -0.2586 4.9576 'International Tables Vol C Tables 4.2.6.8 and 6.1.1.4'

loop_
_geom_angle_atom_site_label_1
_geom_angle_atom_site_label_2
_geom_angle_atom_site_label_3
_geom_angle
_geom_angle_site_symmetry_1
_geom_angle_site_symmetry_3
_geom_angle_publ_flag
O3 Er1 O4 75.3(2) . . ?
O3 Er1 O7 77.0(2) . 4_565 ?
O4 Er1 O7 141.2(2) . 4_565 ?
O3 Er1 O2 147.5(2) . . ?
O4 Er1 O2 78.9(2) . . ?
O7 Er1 O2 134.7(2) 4_565 . ?
O3 Er1 O7 115.9(2) . . ?
O4 Er1 O7 145.6(2) . . ?
O7 Er1 O7 72.0(3) 4_565 . ?
O2 Er1 O7 76.8(2) . . ?
O3 Er1 O1 81.0(2) . . ?
O4 Er1 O1 78.9(2) . . ?
O7 Er1 O1 122.6(2) 4_565 . ?
O2 Er1 O1 74.9(2) . . ?
O7 Er1 O1 71.6(2) . . ?
O3 Er1 O2 89.1(2) . 4_565 ?
O4 Er1 O2 76.9(2) . 4_565 ?
O7 Er1 O2 75.9(2) 4_565 4_565 ?
O2 Er1 O2 104.0(3) . 4_565 ?
O7 Er1 O2 132.5(2) . 4_565 ?
O1 Er1 O2 155.6(2) . 4_565 ?
O3 Er1 O6 142.9(2) . . ?
O4 Er1 O6 123.0(3) . . ?
O7 Er1 O6 69.8(3) 4_565 . ?
O2 Er1 O6 68.9(2) . . ?
O7 Er1 O6 69.0(3) . . ?
O1 Er1 O6 131.09(19) . . ?
O2 Er1 O6 67.6(2) 4_565 . ?
O3 Er1 Er1 97.25(18) . 4_565 ?
O4 Er1 Er1 117.90(17) . 4_565 ?
O7 Er1 Er1 40.69(16) 4_565 4_565 ?
O2 Er1 Er1 112.22(15) . 4_565 ?
O7 Er1 Er1 93.76(15) . 4_565 ?
O1 Er1 Er1 162.24(17) . 4_565 ?
O2 Er1 Er1 41.00(15) 4_565 4_565 ?
O6 Er1 Er1 46.19(6) . 4_565 ?
O3 Er1 Er1 155.15(17) . 3_655 ?
O4 Er1 Er1 121.80(17) . 3_655 ?
O7 Er1 Er1 93.85(15) 4_565 3_655 ?
O2 Er1 Er1 42.95(15) . 3_655 ?
O7 Er1 Er1 39.62(16) . 3_655 ?
O1 Er1 Er1 84.90(18) . 3_655 ?
O2 Er1 Er1 111.36(15) 4_565 3_655 ?
O6 Er1 Er1 46.19(6) . 3_655 ?
Er1 Er1 Er1 90.0 4_565 3_655 ?
O3 Er1 Er2 100.01(18) . . ?
O4 Er1 Er2 175.35(17) . . ?
O7 Er1 Er2 35.88(15) 4_565 . ?
O2 Er1 Er2 105.41(15) . . ?
O7 Er1 Er2 36.32(15) . . ?
O1 Er1 Er2 100.25(17) . . ?
O2 Er1 Er2 103.47(15) 4_565 . ?
O6 Er1 Er2 61.0(3) . . ?
Er1 Er1 Er2 62.493(8) 4_565 . ?
Er1 Er1 Er2 62.493(8) 3_655 . ?
O5 Er2 O5 74.73(17) 4_565 2_665 ?
O5 Er2 O5 74.73(17) 4_565 . ?
O5 Er2 O5 118.3(4) 2_665 . ?
O5 Er2 O5 118.3(4) 4_565 3_655 ?
O5 Er2 O5 74.73(17) 2_665 3_655 ?
O5 Er2 O5 74.73(17) . 3_655 ?
O5 Er2 O7 82.8(2) 4_565 4_565 ?
O5 Er2 O7 76.3(2) 2_665 4_565 ?
O5 Er2 O7 147.8(2) . 4_565 ?
O5 Er2 O7 137.2(2) 3_655 4_565 ?
O5 Er2 O7 147.8(2) 4_565 2_665 ?
O5 Er2 O7 82.8(2) 2_665 2_665 ?
O5 Er2 O7 137.2(2) . 2_665 ?
O5 Er2 O7 76.3(2) 3_655 2_665 ?
O7 Er2 O7 69.41(16) 4_565 2_665 ?
O5 Er2 O7 76.3(2) 4_565 . ?
O5 Er2 O7 137.2(2) 2_665 . ?
O5 Er2 O7 82.8(2) . . ?
O5 Er2 O7 147.8(2) 3_655 . ?
O7 Er2 O7 69.41(16) 4_565 . ?
O7 Er2 O7 107.3(3) 2_665 . ?
O5 Er2 O7 137.2(2) 4_565 3_655 ?
O5 Er2 O7 147.8(2) 2_665 3_655 ?
O5 Er2 O7 76.3(2) . 3_655 ?
O5 Er2 O7 82.8(2) 3_655 3_655 ?
O7 Er2 O7 107.3(3) 4_565 3_655 ?
O7 Er2 O7 69.41(16) 2_665 3_655 ?
O7 Er2 O7 69.41(16) . 3_655 ?
O5 Er2 Er1 160.78(18) 4_565 2_665 ?
O5 Er2 Er1 117.55(19) 2_665 2_665 ?
O5 Er2 Er1 108.33(17) . 2_665 ?
O5 Er2 Er1 80.38(19) 3_655 2_665 ?
O7 Er2 Er1 85.95(16) 4_565 2_665 ?
O7 Er2 Er1 35.47(15) 2_665 2_665 ?
O7 Er2 Er1 85.20(16) . 2_665 ?
O7 Er2 Er1 34.17(15) 3_655 2_665 ?
O5 Er2 Er1 117.55(19) 4_565 4_565 ?
O5 Er2 Er1 80.38(19) 2_665 4_565 ?
O5 Er2 Er1 160.78(18) . 4_565 ?
O5 Er2 Er1 108.33(17) 3_655 4_565 ?
O7 Er2 Er1 35.47(15) 4_565 4_565 ?
O7 Er2 Er1 34.17(15) 2_665 4_565 ?
O7 Er2 Er1 85.95(16) . 4_565 ?
O7 Er2 Er1 85.20(16) 3_655 4_565 ?
Er1 Er2 Er1 55.014(15) 2_665 4_565 ?
O5 Er2 Er1 80.38(19) 4_565 . ?
O5 Er2 Er1 108.33(17) 2_665 . ?
O5 Er2 Er1 117.55(19) . . ?
O5 Er2 Er1 160.78(18) 3_655 . ?
O7 Er2 Er1 34.17(15) 4_565 . ?
O7 Er2 Er1 85.20(16) 2_665 . ?
O7 Er2 Er1 35.47(15) . . ?
O7 Er2 Er1 85.95(16) 3_655 . ?
Er1 Er2 Er1 81.56(3) 2_665 . ?
Er1 Er2 Er1 55.014(15) 4_565 . ?
O5 Er2 Er1 108.33(17) 4_565 3_655 ?
O5 Er2 Er1 160.78(18) 2_665 3_655 ?
O5 Er2 Er1 80.38(19) . 3_655 ?
O5 Er2 Er1 117.55(19) 3_655 3_655 ?
O7 Er2 Er1 85.20(16) 4_565 3_655 ?
O7 Er2 Er1 85.95(16) 2_665 3_655 ?
O7 Er2 Er1 34.17(15) . 3_655 ?
O7 Er2 Er1 35.47(15) 3_655 3_655 ?
Er1 Er2 Er1 55.014(15) 2_665 3_655 ?
Er1 Er2 Er1 81.56(3) 4_565 3_655 ?
Er1 Er2 Er1 55.014(15) . 3_655 ?
C7 O1 Er1 130.1(6) . . ?
C9 O2 Er1 123.7(6) . . ?
C9 O2 Er1 125.6(6) . 3_655 ?
Er1 O2 Er1 96.0(2) . 3_655 ?
C22 O3 Er1 135.1(7) . . ?
C24 O4 Er1 134.8(7) . . ?
C37 O5 C39 94.8(15) . . ?
C37 O5 Er2 134.8(11) . . ?
C39 O5 Er2 130.4(11) . . ?
Er1 O6 Er1 87.61(12) 4_565 . ?
Er1 O6 Er1 87.61(12) 4_565 2_665 ?
Er1 O6 Er1 156.4(6) . 2_665 ?
Er1 O6 Er1 156.4(6) 4_565 3_655 ?
Er1 O6 Er1 87.61(12) . 3_655 ?
Er1 O6 Er1 87.61(12) 2_665 3_655 ?
Er1 O6 H6A 101.8 4_565 . ?
Er1 O6 H6A 101.8 . . ?
Er1 O6 H6A 101.8 2_665 . ?
Er1 O6 H6A 101.8 3_655 . ?
Er1 O7 Er1 99.7(3) 3_655 . ?
Er1 O7 Er2 109.9(2) 3_655 . ?
Er1 O7 Er2 108.2(2) . . ?
Er1 O7 H7A 117.8 3_655 . ?
Er1 O7 H7A 110.2 . . ?
Er2 O7 H7A 110.2 . . ?
C6 C1 C2 119.2(16) . . ?
C6 C1 H1A 120.4 . . ?
C2 C1 H1A 120.4 . . ?
C1 C2 C3 118.3(18) . . ?
C1 C2 H2A 120.8 . . ?
C3 C2 H2A 120.8 . . ?
C4 C3 C2 122.3(17) . . ?
C4 C3 H3A 118.9 . . ?
C2 C3 H3A 118.9 . . ?
C3 C4 C5 120.1(16) . . ?
C3 C4 H4A 120.0 . . ?
C5 C4 H4A 120.0 . . ?
C4 C5 C6 120.8(14) . . ?
C4 C5 H5A 119.6 . . ?
C6 C5 H5A 119.6 . . ?
C1 C6 C5 119.1(12) . . ?
C1 C6 C7 117.9(12) . . ?
C5 C6 C7 123.0(12) . . ?
O1 C7 C8 124.7(10) . . ?
O1 C7 C6 115.9(9) . . ?
C8 C7 C6 119.4(10) . . ?
C9 C8 C7 125.6(10) . . ?
C9 C8 H8A 117.2 . . ?
C7 C8 H8A 117.2 . . ?
O2 C9 C8 124.3(9) . . ?
O2 C9 C10 114.2(8) . . ?
C8 C9 C10 121.3(9) . . ?
C15 C10 C11 118.2(11) . . ?
C15 C10 C9 120.5(10) . . ?
C11 C10 C9 121.2(10) . . ?
C10 C11 C12 120.0(12) . . ?
C10 C11 H11A 120.0 . . ?
C12 C11 H11A 120.0 . . ?
C13 C12 C11 120.9(12) . . ?
C13 C12 H12A 119.5 . . ?
C11 C12 H12A 119.5 . . ?
C12 C13 C14 118.3(12) . . ?
C12 C13 H13A 120.8 . . ?
C14 C13 H13A 120.8 . . ?
C15 C14 C13 121.8(12) . . ?
C15 C14 H14A 119.1 . . ?
C13 C14 H14A 119.1 . . ?
C14 C15 C10 120.7(11) . . ?
C14 C15 H15A 119.6 . . ?
C10 C15 H15A 119.6 . . ?
C17 C16 C21 120.0(14) . . ?
C17 C16 H16A 120.0 . . ?
C21 C16 H16A 120.0 . . ?
C18 C17 C16 120.9(17) . . ?
C18 C17 H17A 119.6 . . ?
C16 C17 H17A 119.6 . . ?
C19 C18 C17 119.1(17) . . ?
C19 C18 H18A 120.4 . . ?
C17 C18 H18A 120.4 . . ?
C18 C19 C20 122.0(17) . . ?
C18 C19 H19A 119.0 . . ?
C20 C19 H19A 119.0 . . ?
C19 C20 C21 120.0(16) . . ?
C19 C20 H20A 120.0 . . ?
C21 C20 H20A 120.0 . . ?
C20 C21 C16 117.9(12) . . ?
C20 C21 C22 124.2(12) . . ?
C16 C21 C22 117.9(11) . . ?
O3 C22 C23 124.0(10) . . ?
O3 C22 C21 115.8(10) . . ?
C23 C22 C21 120.1(9) . . ?
C24 C23 C22 126.3(10) . . ?
C24 C23 H23A 116.9 . . ?
C22 C23 H23A 116.9 . . ?
O4 C24 C23 123.1(10) . . ?
O4 C24 C25 113.8(9) . . ?
C23 C24 C25 123.1(9) . . ?
C30 C25 C26 119.6(11) . . ?
C30 C25 C24 119.1(9) . . ?
C26 C25 C24 121.1(10) . . ?
C27 C26 C25 119.6(12) . . ?
C27 C26 H26A 120.2 . . ?
C25 C26 H26A 120.2 . . ?
C26 C27 C28 120.2(12) . . ?
C26 C27 H27A 119.9 . . ?
C28 C27 H27A 119.9 . . ?
C29 C28 C27 120.2(12) . . ?
C29 C28 H28A 119.9 . . ?
C27 C28 H28A 119.9 . . ?
C28 C29 C30 119.2(13) . . ?
C28 C29 H29A 120.4 . . ?
C30 C29 H29A 120.4 . . ?
C25 C30 C29 121.1(11) . . ?
C25 C30 H30A 119.5 . . ?
C29 C30 H30A 119.5 . . ?
C36 C31 C32 122.4(18) . . ?
C36 C31 C42 37.9(14) . . ?
C32 C31 C42 112.7(16) . . ?
C36 C31 C39 95.8(16) . . ?
C32 C31 C39 136.9(16) . . ?
C42 C31 C39 109.9(15) . . ?
C31 C32 C33 123.3(19) . . ?
C31 C32 H32A 118.4 . . ?
C33 C32 H32A 118.4 . . ?
C40 C33 C32 124(2) . . ?
C40 C33 C34 30.7(18) . . ?
C32 C33 C34 113(2) . . ?
C40 C33 H33A 117.8 . . ?
C32 C33 H33A 117.8 . . ?
C34 C33 H33A 117.8 . . ?
C40 C34 C41 89(4) . . ?
C40 C34 C35 131(4) . . ?
C41 C34 C35 55(2) . . ?
C40 C34 C33 40(3) . . ?
C41 C34 C33 105(3) . . ?
C35 C34 C33 113(3) . . ?
C40 C34 H34A 92.6 . . ?
C41 C34 H34A 105.4 . . ?
C35 C34 H34A 125.6 . . ?
C33 C34 H34A 121.3 . . ?
C41 C35 C36 103(3) . . ?
C41 C35 C42 67(2) . . ?
C36 C35 C42 40.2(15) . . ?
C41 C35 C34 49(2) . . ?
C36 C35 C34 120(3) . . ?
C42 C35 C34 104(3) . . ?
C41 C35 H35A 116.7 . . ?
C36 C35 H35A 122.0 . . ?
C42 C35 H35A 124.7 . . ?
C34 C35 H35A 118.3 . . ?
C42 C36 C31 88(3) . . ?
C42 C36 C35 70(3) . . ?
C31 C36 C35 125(2) . . ?
C42 C36 C37 116(3) . . ?
C31 C36 C37 107(2) . . ?
C35 C36 C37 128(2) . . ?
C42 C36 C41 40(2) . . ?
C31 C36 C41 97.7(18) . . ?
C35 C36 C41 35.9(16) . . ?
C37 C36 C41 145(2) . . ?
C42 C36 H42A 43.0 . . ?
C31 C36 H42A 112.6 . . ?
C35 C36 H42A 85.6 . . ?
C37 C36 H42A 74.8 . . ?
C41 C36 H42A 73.4 . . ?
O5 C37 C38 124.8(18) . 4_565 ?
O5 C37 C36 118.4(19) . . ?
C38 C37 C36 116(2) 4_565 . ?
O5 C37 C39 44.0(11) . . ?
C38 C37 C39 165.1(19) 4_565 . ?
C36 C37 C39 76.5(15) . . ?
C39 C38 C37 119.1(19) . 3_655 ?
C39 C38 H38A 120.4 . . ?
C37 C38 H38A 120.4 3_655 . ?
O5 C39 C38 128.0(19) . . ?
O5 C39 C31 119.7(16) . . ?
C38 C39 C31 112.3(17) . . ?
O5 C39 C37 41.3(10) . . ?
C38 C39 C37 163.6(19) . . ?
C31 C39 C37 80.2(12) . . ?
C34 C40 C33 110(4) . . ?
C34 C40 C41 52(3) . . ?
C33 C40 C41 121(3) . . ?
C34 C40 H34A 45.1 . . ?
C33 C40 H34A 138.1 . . ?
C41 C40 H34A 73.3 . . ?
C34 C40 H40A 118.3 . . ?
C33 C40 H40A 118.3 . . ?
C41 C40 H40A 118.3 . . ?
H34A C40 H40A 73.1 . . ?
C34 C41 C35 76(3) . . ?
C34 C41 C40 40(2) . . ?
C35 C41 C40 109(3) . . ?
C34 C41 C42 120(3) . . ?
C35 C41 C42 62(2) . . ?
C40 C41 C42 119(3) . . ?
C34 C41 C36 97(3) . . ?
C35 C41 C36 41.0(19) . . ?
C40 C41 C36 107(2) . . ?
C42 C41 C36 24.8(13) . . ?
C34 C41 H41A 107.0 . . ?
C35 C41 H41A 100.9 . . ?
C40 C41 H41A 120.7 . . ?
C42 C41 H41A 120.5 . . ?
C36 C41 H41A 127.9 . . ?
C36 C42 C35 69(3) . . ?
C36 C42 C41 115(3) . . ?
C35 C42 C41 51.4(18) . . ?
C36 C42 C31 54(2) . . ?
C35 C42 C31 105(2) . . ?
C41 C42 C31 116(2) . . ?
C36 C42 H42A 96.4 . . ?
C35 C42 H42A 106.6 . . ?
C41 C42 H42A 121.4 . . ?
C31 C42 H42A 122.9 . . ?
C44 C43 C48 119(3) . . ?
C44 C43 C45 117(3) . 3 ?
C48 C43 C45 124(3) . 3 ?
C44 C43 C46 170(3) . 3 ?
C48 C43 C46 69(3) . 3 ?
C45 C43 C46 55(2) 3 3 ?
C44 C43 C44 96(3) . 3 ?
C48 C43 C44 125(2) . 3 ?
C45 C43 C44 45.3(14) 3 3 ?
C46 C43 C44 83(2) 3 3 ?
C44 C43 H43A 119.8 . . ?
C48 C43 H43A 121.1 . . ?
C45 C43 H43A 4.2 3 . ?
C46 C43 H43A 53.2 3 . ?
C44 C43 H43A 43.0 3 . ?
C43 C44 C45 122(3) . . ?
C43 C44 C43 105(3) . 4 ?
C45 C44 C43 44.8(14) . 4 ?
C43 C44 H44A 119.7 . . ?
C45 C44 H44A 118.1 . . ?
C43 C44 H44A 119.5 4 . ?
C43 C45 C44 90(2) 4 . ?
C43 C45 C46 71(2) 4 . ?
C44 C45 C46 117(3) . . ?
C43 C45 H45A 108.7 4 . ?
C44 C45 H45A 123.7 . . ?
C46 C45 H45A 119.4 . . ?
C47 C46 C45 117(4) . . ?
C47 C46 C43 103(4) . 4 ?
C45 C46 C43 53.9(19) . 4 ?
C47 C46 C48 75(3) . 4 ?
C45 C46 C48 102(3) . 4 ?
C43 C46 C48 49(2) 4 4 ?
C47 C46 H46A 122.3 . . ?
C45 C46 H46A 120.2 . . ?
C43 C46 H46A 105.6 4 . ?
C48 C46 H46A 88.0 4 . ?
C48 C47 C46 122(5) . . ?
C48 C47 C48 107(4) . 4 ?
C46 C47 C48 61(3) . 4 ?
C48 C47 H47A 123.6 . . ?
C46 C47 H47A 114.0 . . ?
C48 C47 H47A 98.8 4 . ?
C47 C48 C43 122(4) . . ?
C47 C48 C46 168(4) . 3 ?
C43 C48 C46 62(2) . 3 ?
C47 C48 C47 142(4) . 3 ?
C43 C48 C47 90(2) . 3 ?
C46 C48 C47 44(2) 3 3 ?
C47 C48 H48A 117.2 . . ?
C43 C48 H48A 120.5 . . ?
C46 C48 H48A 58.8 3 . ?
C47 C48 H48A 41.9 3 . ?

loop_
_geom_bond_atom_site_label_1
_geom_bond_atom_site_label_2
_geom_bond_distance
_geom_bond_site_symmetry_2
_geom_bond_publ_flag
Er1 O3 2.253(7) . ?
Er1 O4 2.270(6) . ?
Er1 O7 2.278(6) 4_565 ?
Er1 O2 2.324(6) . ?
Er1 O7 2.329(6) . ?
Er1 O1 2.336(6) . ?
Er1 O2 2.413(6) 4_565 ?
Er1 O6 2.544(3) . ?
Er1 Er1 3.5220(8) 4_565 ?
Er1 Er1 3.5220(8) 3_655 ?
Er1 Er2 3.8128(9) . ?
Er2 O5 2.320(7) 4_565 ?
Er2 O5 2.320(7) 2_665 ?
Er2 O5 2.320(7) . ?
Er2 O5 2.320(7) 3_655 ?
Er2 O7 2.377(6) 4_565 ?
Er2 O7 2.377(6) 2_665 ?
Er2 O7 2.377(6) . ?
Er2 O7 2.377(6) 3_655 ?
Er2 Er1 3.8128(9) 2_665 ?
Er2 Er1 3.8128(9) 4_565 ?
Er2 Er1 3.8128(9) 3_655 ?
O1 C7 1.261(13) . ?
O2 C9 1.332(11) . ?
O2 Er1 2.413(6) 3_655 ?
O3 C22 1.273(12) . ?
O4 C24 1.279(11) . ?
O5 C37 1.21(3) . ?
O5 C39 1.28(2) . ?
O6 Er1 2.544(3) 4_565 ?
O6 Er1 2.544(3) 2_665 ?
O6 Er1 2.544(3) 3_655 ?
O6 H6A 0.8427 . ?
O7 Er1 2.278(6) 3_655 ?
O7 H7A 0.8521 . ?
C1 C6 1.380(19) . ?
C1 C2 1.40(2) . ?
C1 H1A 0.9300 . ?
C2 C3 1.41(2) . ?
C2 H2A 0.9300 . ?
C3 C4 1.33(2) . ?
C3 H3A 0.9300 . ?
C4 C5 1.34(2) . ?
C4 H4A 0.9300 . ?
C5 C6 1.433(18) . ?
C5 H5A 0.9300 . ?
C6 C7 1.493(16) . ?
C7 C8 1.419(15) . ?
C8 C9 1.343(14) . ?
C8 H8A 0.9300 . ?
C9 C10 1.502(14) . ?
C10 C15 1.386(16) . ?
C10 C11 1.387(16) . ?
C11 C12 1.413(17) . ?
C11 H11A 0.9300 . ?
C12 C13 1.359(18) . ?
C12 H12A 0.9300 . ?
C13 C14 1.383(17) . ?
C13 H13A 0.9300 . ?
C14 C15 1.370(16) . ?
C14 H14A 0.9300 . ?
C15 H15A 0.9300 . ?
C16 C17 1.39(2) . ?
C16 C21 1.403(19) . ?
C16 H16A 0.9300 . ?
C17 C18 1.35(2) . ?
C17 H17A 0.9300 . ?
C18 C19 1.35(2) . ?
C18 H18A 0.9300 . ?
C19 C20 1.38(2) . ?
C19 H19A 0.9300 . ?
C20 C21 1.379(18) . ?
C20 H20A 0.9300 . ?
C21 C22 1.510(16) . ?
C22 C23 1.383(16) . ?
C23 C24 1.381(15) . ?
C23 H23A 0.9300 . ?
C24 C25 1.512(15) . ?
C25 C30 1.357(16) . ?
C25 C26 1.415(15) . ?
C26 C27 1.366(17) . ?
C26 H26A 0.9300 . ?
C27 C28 1.389(19) . ?
C27 H27A 0.9300 . ?
C28 C29 1.383(19) . ?
C28 H28A 0.9300 . ?
C29 C30 1.388(17) . ?
C29 H29A 0.9300 . ?
C30 H30A 0.9300 . ?
C31 C36 1.21(3) . ?
C31 C32 1.32(2) . ?
C31 C42 1.49(3) . ?
C31 C39 1.59(2) . ?
C32 C33 1.33(3) . ?
C32 H32A 0.9300 . ?
C33 C40 1.11(3) . ?
C33 C34 1.64(4) . ?
C33 H33A 0.9800 . ?
C34 C40 0.89(3) . ?
C34 C41 1.09(4) . ?
C34 C35 1.41(4) . ?
C34 H34A 0.9333 . ?
C35 C41 1.19(4) . ?
C35 C36 1.33(4) . ?
C35 C42 1.34(4) . ?
C35 H35A 0.9333 . ?
C36 C42 0.92(3) . ?
C36 C37 1.53(3) . ?
C36 C41 1.98(4) . ?
C36 H42A 1.4022 . ?
C37 C38 1.49(3) 4_565 ?
C37 C39 1.83(3) . ?
C38 C39 1.43(3) . ?
C38 C37 1.49(3) 3_655 ?
C38 H38A 0.9300 . ?
C40 C41 1.39(4) . ?
C40 H34A 1.3157 . ?
C40 H40A 0.9800 . ?
C41 C42 1.40(4) . ?
C41 H41A 0.9628 . ?
C42 H42A 0.9620 . ?
C43 C44 1.31(4) . ?
C43 C48 1.42(5) . ?
C43 C45 1.43(4) 3 ?
C43 C46 1.68(5) 3 ?
C43 C44 2.03(4) 3 ?
C43 H43A 0.9630 . ?
C44 C45 1.44(3) . ?
C44 C43 2.03(4) 4 ?
C44 H44A 0.9602 . ?
C45 C43 1.43(4) 4 ?
C45 C46 1.45(5) . ?
C45 H45A 0.9620 . ?
C46 C47 1.40(6) . ?
C46 C43 1.68(5) 4 ?
C46 C48 1.78(6) 4 ?
C46 H46A 0.9632 . ?
C47 C48 1.30(5) . ?
C47 C48 1.96(5) 4 ?
C47 H47A 0.9601 . ?
C48 C46 1.78(6) 3 ?
C48 C47 1.96(5) 3 ?
C48 H48A 0.9618 . ?
